data_1563393
loop_
_publ_author_name
'Zaikina, Julia V.'
'Zhou, Haidong'
'Latturner, Susan E.'

_publ_section_title
;
 Structural relationships between new carbide La14Sn(MnC6)3 and fully
 ordered La11(MnC6)3
;
_journal_issue 12
_journal_name_full 'Journal of Solid State Chemistry'
_journal_page_first 2987
_journal_page_last 2994
_journal_paper_doi 10.1016/j.jssc.2010.10.004
_journal_volume 183
_journal_year 2010
_chemical_formula_moiety 'C18 La14 Mn3 Sn'
_chemical_formula_sum 'C18 La14 Mn3 Sn'
_chemical_formula_weight 2444.43
_chemical_name_common 'lanthanum-tin-manganese carbide'
_chemical_name_systematic 'lanthanum-tin-manganese carbide'
_space_group_IT_number 174
_space_group_name_Hall 'P -6'
_space_group_name_H-M_alt 'P -6'
_symmetry_cell_setting hexagonal
_symmetry_space_group_name_H-M 'P -6'
_atom_sites_solution_hydrogens none
_atom_sites_solution_primary direct
_atom_sites_solution_secondary difmap
_cell_angle_alpha 90.00
_cell_angle_beta 90.00
_cell_angle_gamma 120.00
_cell_formula_units_Z 1
_cell_length_a 8.7558(12)
_cell_length_b 8.7558(12)
_cell_length_c 10.483(2)
_cell_measurement_reflns_used 3950
_cell_measurement_temperature 295(2)
_cell_measurement_theta_max 94.251
_cell_measurement_theta_min 5.372
_cell_volume 696.00(19)
_computing_cell_refinement 'Saint (Bruker, 2008)'
_computing_data_collection 'APEX2 (Bruker, 2008)'
_computing_data_reduction 'Saint (Bruker, 2008)'
_computing_publication_material 'SHELXL-97 (Sheldrick, 1997)'
_computing_structure_refinement 'SHELXL-97 (Sheldrick, 1997)'
_computing_structure_solution 'SHELXS-97 (Sheldrick, 1990)'
_diffrn_ambient_temperature 295(2)
_diffrn_measured_fraction_theta_full 0.999
_diffrn_measured_fraction_theta_max 0.999
_diffrn_measurement_device_type 'Bruker APEX-II CCD area-detector'
_diffrn_measurement_method '\f and  \w scans'
_diffrn_radiation_monochromator graphite
_diffrn_radiation_source 'fine-focus sealed tube'
_diffrn_radiation_type MoK\a
_diffrn_radiation_wavelength 0.71073
_diffrn_reflns_av_R_equivalents 0.0308
_diffrn_reflns_av_sigmaI/netI 0.0294
_diffrn_reflns_limit_h_max 10
_diffrn_reflns_limit_h_min -11
_diffrn_reflns_limit_k_max 13
_diffrn_reflns_limit_k_min -13
_diffrn_reflns_limit_l_max 16
_diffrn_reflns_limit_l_min -16
_diffrn_reflns_number 6856
_diffrn_reflns_theta_full 34.98
_diffrn_reflns_theta_max 34.98
_diffrn_reflns_theta_min 1.94
_exptl_absorpt_coefficient_mu 23.129
_exptl_absorpt_correction_T_max 0.0253
_exptl_absorpt_correction_T_min 0.0164
_exptl_absorpt_correction_type multi-scan
_exptl_absorpt_process_details 'SADABS (Bruker, 2008)'
_exptl_crystal_colour 'metallic light grey'
_exptl_crystal_density_diffrn 5.832
_exptl_crystal_density_method 'not measured'
_exptl_crystal_description rod
_exptl_crystal_F_000 1031
_exptl_crystal_size_max 1.00
_exptl_crystal_size_mid 0.70
_exptl_crystal_size_min 0.60
_refine_diff_density_max 2.464
_refine_diff_density_min -1.519
_refine_diff_density_rms 0.393
_refine_ls_abs_structure_details 'Flack H D (1983), Acta Cryst. A39, 876-881'
_refine_ls_abs_structure_Flack 0.06(6)
_refine_ls_extinction_coef 0.00145(9)
_refine_ls_extinction_expression Fc^*^=kFc[1+0.001xFc^2^\l^3^/sin(2\q)]^-1/4^
_refine_ls_extinction_method SHELXL
_refine_ls_goodness_of_fit_ref 1.138
_refine_ls_matrix_type full
_refine_ls_number_parameters 66
_refine_ls_number_reflns 1964
_refine_ls_number_restraints 0
_refine_ls_restrained_S_all 1.138
_refine_ls_R_factor_all 0.0259
_refine_ls_R_factor_gt 0.0255
_refine_ls_shift/su_max 0.000
_refine_ls_shift/su_mean 0.000
_refine_ls_structure_factor_coef Fsqd
_refine_ls_weighting_details 'calc w=1/[\s^2^(Fo^2^)+(0.0070P)^2^+6.9628P] where P=(Fo^2^+2Fc^2^)/3'
_refine_ls_weighting_scheme calc
_refine_ls_wR_factor_gt 0.0514
_refine_ls_wR_factor_ref 0.0515
_reflns_number_gt 1943
_reflns_number_total 1964
_reflns_threshold_expression >2sigma(I)
_cod_data_source_file JSSC-2010-183-2987.cif
_cod_data_source_block La14SnMn3C18
_cod_depositor_comments
;
The following automatic conversions were performed:

data item '_exptl_absorpt_correction_type' value 'Multi-scan' was
changed to 'multi-scan' in accordance with the built-in table derived
from the CIF Core dictionary named 'cif_core.dic' version 2.4.5 last
updated on 2014-11-21.

Automatic conversion script
Id: cif_fix_values 8369 2020-08-20 11:38:08Z andrius 
;
_cod_database_code 1563393

loop_
_symmetry_equiv_pos_as_xyz
'x, y, z'
'-x+y, -x, -z'
'-y, x-y, z'
'x, y, -z'
'-x+y, -x, z'
'-y, x-y, -z'

loop_
_atom_site_label
_atom_site_type_symbol
_atom_site_fract_x
_atom_site_fract_y
_atom_site_fract_z
_atom_site_U_iso_or_equiv
_atom_site_adp_type
_atom_site_occupancy
_atom_site_symmetry_multiplicity
_atom_site_calc_flag
_atom_site_refinement_flags
_atom_site_disorder_assembly
_atom_site_disorder_group
La1 La 0.01158(5) 0.26378(4) 0.25500(3) 0.00944(7) Uani 1 1 d . . .
La2 La 0.33516(6) 0.39510(7) 0.0000 0.00797(9) Uani 1 2 d S . .
La3 La 0.3974(5) 0.4059(4) 0.5000 0.0120(5) Uani 0.89(3) 2 d SP . .
La3A La 0.421(3) 0.388(2) 0.5000 0.0120(5) Uani 0.11(3) 2 d SP . .
La4 La 0.6667 0.3333 0.17070(6) 0.01046(11) Uani 1 3 d S . .
Sn Sn 0.0000 0.0000 0.5000 0.0143(2) Uani 1 6 d S . .
Mn1 Mn 0.3333 0.6667 0.26233(16) 0.0078(3) Uani 1 3 d S . .
Mn2 Mn 0.0000 0.0000 0.0000 0.0083(4) Uani 1 6 d S . .
C1 C 0.3744(8) 0.4810(8) 0.2555(5) 0.0063(10) Uani 1 1 d . . .
C2 C 0.3808(10) 0.3317(10) 0.2495(6) 0.0149(12) Uani 1 1 d . . .
C3 C 0.2312(13) 0.0432(12) 0.0000 0.0100(16) Uani 1 2 d S . .
C4 C 0.4041(12) 0.1045(13) 0.0000 0.0105(15) Uani 1 2 d S . .

loop_
_atom_site_aniso_label
_atom_site_aniso_U_11
_atom_site_aniso_U_22
_atom_site_aniso_U_33
_atom_site_aniso_U_23
_atom_site_aniso_U_13
_atom_site_aniso_U_12
La1 0.00720(15) 0.00833(15) 0.01176(13) 0.00032(11) -0.00034(11) 0.00311(13)
La2 0.0070(2) 0.0084(2) 0.00801(16) 0.000 0.000 0.00350(18)
La3 0.0132(6) 0.0132(5) 0.00758(17) 0.000 0.000 0.0051(4)
La3A 0.0132(6) 0.0132(5) 0.00758(17) 0.000 0.000 0.0051(4)
La4 0.00801(15) 0.00801(15) 0.0153(2) 0.000 0.000 0.00401(8)
Sn 0.0169(3) 0.0169(3) 0.0091(4) 0.000 0.000 0.00845(17)
Mn1 0.0054(4) 0.0054(4) 0.0126(7) 0.000 0.000 0.0027(2)
Mn2 0.0065(6) 0.0065(6) 0.0119(9) 0.000 0.000 0.0033(3)
C1 0.002(2) 0.006(3) 0.008(2) 0.0027(17) 0.0001(18) 0.0001(19)
C2 0.016(3) 0.020(3) 0.011(2) -0.004(2) 0.000(2) 0.011(3)
C3 0.014(4) 0.006(4) 0.012(3) 0.000 0.000 0.006(3)
C4 0.008(4) 0.012(4) 0.014(4) 0.000 0.000 0.007(3)

loop_
_atom_type_symbol
_atom_type_description
_atom_type_scat_dispersion_real
_atom_type_scat_dispersion_imag
_atom_type_scat_source
C C 0.0033 0.0016 'International Tables Vol C Tables 4.2.6.8 and 6.1.1.4'
La La -0.2871 2.4523 'International Tables Vol C Tables 4.2.6.8 and 6.1.1.4'
Mn Mn 0.3368 0.7283 'International Tables Vol C Tables 4.2.6.8 and 6.1.1.4'
Sn Sn -0.6537 1.4246 'International Tables Vol C Tables 4.2.6.8 and 6.1.1.4'

loop_
_geom_angle_atom_site_label_1
_geom_angle_atom_site_label_2
_geom_angle_atom_site_label_3
_geom_angle
_geom_angle_site_symmetry_1
_geom_angle_site_symmetry_3
C2 La1 C3 78.8(2) 3 3
C2 La1 C1 177.9(2) 3 .
C3 La1 C1 99.8(2) 3 .
C2 La1 C1 112.9(2) 3 5_565
C3 La1 C1 100.9(2) 3 5_565
C1 La1 C1 68.9(2) . 5_565
C2 La1 C4 73.9(2) 3 3
C3 La1 C4 26.9(3) 3 3
C1 La1 C4 105.6(2) . 3
C1 La1 C4 78.8(2) 5_565 3
C2 La1 C2 151.6(2) 3 .
C3 La1 C2 94.1(2) 3 .
C1 La1 C2 26.57(18) . .
C1 La1 C2 95.40(19) 5_565 .
C4 La1 C2 111.1(2) 3 .
C2 La1 Mn1 147.26(17) 3 .
C3 La1 Mn1 103.84(18) 3 .
C1 La1 Mn1 34.50(12) . .
C1 La1 Mn1 34.39(12) 5_565 .
C4 La1 Mn1 93.69(18) 3 .
C2 La1 Mn1 61.08(14) . .
C2 La1 Sn 84.06(15) 3 .
C3 La1 Sn 128.81(19) 3 .
C1 La1 Sn 95.67(11) . .
C1 La1 Sn 130.09(12) 5_565 .
C4 La1 Sn 149.52(18) 3 .
C2 La1 Sn 79.18(14) . .
Mn1 La1 Sn 115.74(3) . .
C2 La1 La4 48.54(16) 3 1_455
C3 La1 La4 74.5(2) 3 1_455
C1 La1 La4 132.71(12) . 1_455
C1 La1 La4 66.52(12) 5_565 1_455
C4 La1 La4 51.11(17) 3 1_455
C2 La1 La4 155.46(14) . 1_455
Mn1 La1 La4 100.027(12) . 1_455
Sn La1 La4 124.980(13) . 1_455
C2 La1 Mn2 82.31(15) 3 .
C3 La1 Mn2 31.9(2) 3 .
C1 La1 Mn2 95.69(12) . .
C1 La1 Mn2 129.19(11) 5_565 .
C4 La1 Mn2 58.49(17) 3 .
C2 La1 Mn2 77.74(13) . .
Mn1 La1 Mn2 117.39(3) . .
Sn La1 Mn2 98.426(16) . .
La4 La1 Mn2 100.378(14) 1_455 .
C2 La1 La2 129.85(14) 3 .
C3 La1 La2 51.23(19) 3 .
C1 La1 La2 48.66(12) . .
C1 La1 La2 84.35(11) 5_565 .
C4 La1 La2 63.46(18) 3 .
C2 La1 La2 47.73(13) . .
Mn1 La1 La2 63.67(3) . .
Sn La1 La2 121.361(15) . .
La4 La1 La2 111.402(16) 1_455 .
Mn2 La1 La2 53.743(12) . .
C2 La1 La1 49.56(17) 3 3
C3 La1 La1 77.77(18) 3 3
C1 La1 La1 128.72(12) . 3
C1 La1 La1 162.43(12) 5_565 3
C4 La1 La1 94.43(18) 3 3
C2 La1 La1 102.17(15) . 3
Mn1 La1 La1 163.149(14) . 3
Sn La1 La1 55.097(7) . 3
La4 La1 La1 96.564(12) 1_455 3
Mn2 La1 La1 55.999(7) . 3
La2 La1 La1 107.314(10) . 3
C3 La2 C2 76.86(16) . .
C3 La2 C2 76.86(16) . 4
C2 La2 C2 144.8(3) . 4
C3 La2 C1 103.45(12) . .
C2 La2 C1 28.14(18) . .
C2 La2 C1 166.0(2) 4 .
C3 La2 C1 103.45(12) . 4
C2 La2 C1 166.0(2) . 4
C2 La2 C1 28.14(18) 4 4
C1 La2 C1 152.6(2) . 4
C3 La2 C4 110.0(3) . 2_665
C2 La2 C4 83.67(18) . 2_665
C2 La2 C4 83.67(18) 4 2_665
C1 La2 C4 83.11(14) . 2_665
C1 La2 C4 83.11(14) 4 2_665
C3 La2 C3 70.2(4) . 3
C2 La2 C3 96.37(18) . 3
C2 La2 C3 96.37(18) 4 3
C1 La2 C3 96.86(14) . 3
C1 La2 C3 96.86(14) 4 3
C4 La2 C3 179.8(3) 2_665 3
C3 La2 C4 27.1(3) . .
C2 La2 C4 72.93(15) . .
C2 La2 C4 72.93(15) 4 .
C1 La2 C4 100.80(12) . .
C1 La2 C4 100.80(12) 4 .
C4 La2 C4 82.9(4) 2_665 .
C3 La2 C4 97.3(3) 3 .
C3 La2 Mn2 35.2(2) . .
C2 La2 Mn2 85.96(16) . .
C2 La2 Mn2 85.96(16) 4 .
C1 La2 Mn2 102.40(12) . .
C1 La2 Mn2 102.40(12) 4 .
C4 La2 Mn2 145.2(2) 2_665 .
C3 La2 Mn2 34.96(19) 3 .
C4 La2 Mn2 62.32(19) . .
C3 La2 La1 82.89(13) . 4
C2 La2 La1 143.66(17) . 4
C2 La2 La1 53.49(16) 4 4
C1 La2 La1 140.47(13) . 4
C1 La2 La1 48.97(13) 4 4
C4 La2 La1 132.00(3) 2_665 4
C3 La2 La1 47.98(3) 3 4
C4 La2 La1 101.19(12) . 4
Mn2 La2 La1 60.953(10) . 4
C3 La2 La1 82.89(13) . .
C2 La2 La1 53.49(16) . .
C2 La2 La1 143.66(17) 4 .
C1 La2 La1 48.97(13) . .
C1 La2 La1 140.47(13) 4 .
C4 La2 La1 132.00(3) 2_665 .
C3 La2 La1 47.98(3) 3 .
C4 La2 La1 101.19(12) . .
Mn2 La2 La1 60.953(9) . .
La1 La2 La1 94.57(2) 4 .
C3 La2 Mn1 128.80(5) . 2_565
C2 La2 Mn1 154.25(15) . 2_565
C2 La2 Mn1 57.38(15) 4 2_565
C1 La2 Mn1 126.62(12) . 2_565
C1 La2 Mn1 29.38(12) 4 2_565
C4 La2 Mn1 88.06(13) 2_665 2_565
C3 La2 Mn1 91.84(12) 3 2_565
C4 La2 Mn1 130.18(3) . 2_565
Mn2 La2 Mn1 113.658(13) . 2_565
La1 La2 Mn1 52.728(13) 4 2_565
La1 La2 Mn1 120.289(19) . 2_565
C1 La3 C1 146.3(4) . 4_556
C1 La3 C2 28.84(19) . .
C1 La3 C2 172.4(3) 4_556 .
C1 La3 C2 172.4(3) . 4_556
C1 La3 C2 28.84(19) 4_556 4_556
C2 La3 C2 154.6(4) . 4_556
C1 La3 Sn 95.17(14) . .
C1 La3 Sn 95.17(14) 4_556 .
C2 La3 Sn 81.33(18) . .
C2 La3 Sn 81.33(18) 4_556 .
C1 La3 Mn1 116.8(2) . 2_566
C1 La3 Mn1 29.47(14) 4_556 2_566
C2 La3 Mn1 145.1(3) . 2_566
C2 La3 Mn1 58.16(17) 4_556 2_566
Sn La3 Mn1 104.54(10) . 2_566
C1 La3 Mn1 29.47(14) . .
C1 La3 Mn1 116.8(2) 4_556 .
C2 La3 Mn1 58.16(17) . .
C2 La3 Mn1 145.1(3) 4_556 .
Sn La3 Mn1 104.54(10) . .
Mn1 La3 Mn1 87.35(14) 2_566 .
C1 La3 La1 44.93(14) . .
C1 La3 La1 123.1(2) 4_556 .
C2 La3 La1 49.46(17) . .
C2 La3 La1 129.0(2) 4_556 .
Sn La3 La1 54.47(4) . .
Mn1 La3 La1 105.75(16) 2_566 .
Mn1 La3 La1 50.66(6) . .
C1 La3 La1 123.1(2) . 4_556
C1 La3 La1 44.93(14) 4_556 4_556
C2 La3 La1 129.0(2) . 4_556
C2 La3 La1 49.46(18) 4_556 4_556
Sn La3 La1 54.47(4) . 4_556
Mn1 La3 La1 50.66(6) 2_566 4_556
Mn1 La3 La1 105.75(16) . 4_556
La1 La3 La1 81.91(9) . 4_556
C1 La3 La1 123.96(15) . 6_666
C1 La3 La1 46.30(14) 4_556 6_666
C2 La3 La1 138.57(19) . 6_666
C2 La3 La1 58.40(17) 4_556 6_666
Sn La3 La1 139.241(15) . 6_666
Mn1 La3 La1 50.53(3) 2_566 6_666
Mn1 La3 La1 105.42(9) . 6_666
La1 La3 La1 150.68(18) . 6_666
La1 La3 La1 90.92(5) 4_556 6_666
C1 La3 La1 46.30(14) . 3_665
C1 La3 La1 123.96(15) 4_556 3_665
C2 La3 La1 58.40(17) . 3_665
C2 La3 La1 138.57(19) 4_556 3_665
Sn La3 La1 139.241(15) . 3_665
Mn1 La3 La1 105.42(9) 2_566 3_665
Mn1 La3 La1 50.53(3) . 3_665
La1 La3 La1 90.92(5) . 3_665
La1 La3 La1 150.68(18) 4_556 3_665
La1 La3 La1 81.51(3) 6_666 3_665
C1 La3 La1 65.97(13) . 5
C1 La3 La1 141.96(15) 4_556 5
C2 La3 La1 38.83(17) . 5
C2 La3 La1 116.0(2) 4_556 5
Sn La3 La1 52.57(3) . 5
Mn1 La3 La1 156.43(10) 2_566 5
Mn1 La3 La1 93.12(3) . 5
La1 La3 La1 58.284(18) . 5
La1 La3 La1 107.02(3) 4_556 5
La1 La3 La1 149.78(18) 6_666 5
La1 La3 La1 92.81(6) 3_665 5
C2 La3A C2 161.0(7) . 4_556
C2 La3A C1 28.4(2) . .
C2 La3A C1 160.0(13) 4_556 .
C2 La3A C1 160.0(13) . 4_556
C2 La3A C1 28.4(2) 4_556 4_556
C1 La3A C1 134.6(12) . 4_556
C2 La3A Sn 81.1(3) . .
C2 La3A Sn 81.1(3) 4_556 .
C1 La3A Sn 92.7(4) . .
C1 La3A Sn 92.7(4) 4_556 .
C2 La3A La1 140.1(5) . 6_666
C2 La3A La1 58.6(2) 4_556 6_666
C1 La3A La1 121.0(6) . 6_666
C1 La3A La1 46.4(2) 4_556 6_666
Sn La3A La1 138.1(3) . 6_666
C2 La3A La1 58.6(2) . 3_665
C2 La3A La1 140.1(5) 4_556 3_665
C1 La3A La1 46.4(2) . 3_665
C1 La3A La1 121.0(6) 4_556 3_665
Sn La3A La1 138.1(3) . 3_665
La1 La3A La1 81.6(3) 6_666 3_665
C2 La3A La1 40.9(3) . 5
C2 La3A La1 121.1(6) 4_556 5
C1 La3A La1 67.5(2) . 5
C1 La3A La1 143.9(5) 4_556 5
Sn La3A La1 53.66(19) . 5
La1 La3A La1 158.2(9) 6_666 5
La1 La3A La1 94.91(19) 3_665 5
C2 La3A La1 121.1(6) . 2_556
C2 La3A La1 40.9(3) 4_556 2_556
C1 La3A La1 143.9(5) . 2_556
C1 La3A La1 67.5(2) 4_556 2_556
Sn La3A La1 53.66(19) . 2_556
La1 La3A La1 94.91(19) 6_666 2_556
La1 La3A La1 158.2(9) 3_665 2_556
La1 La3A La1 80.3(4) 5 2_556
C2 La3A La1 46.8(4) . .
C2 La3A La1 123.7(7) 4_556 .
C1 La3A La1 42.5(3) . .
C1 La3A La1 114.9(9) 4_556 .
Sn La3A La1 52.7(3) . .
La1 La3A La1 142.7(8) 6_666 .
La1 La3A La1 88.5(3) 3_665 .
La1 La3A La1 58.03(14) 5 .
La1 La3A La1 106.3(3) 2_556 .
C2 La3A La1 123.7(7) . 4_556
C2 La3A La1 46.8(4) 4_556 4_556
C1 La3A La1 114.9(9) . 4_556
C1 La3A La1 42.5(3) 4_556 4_556
Sn La3A La1 52.7(3) . 4_556
La1 La3A La1 88.5(3) 6_666 4_556
La1 La3A La1 142.7(8) 3_665 4_556
La1 La3A La1 106.3(3) 5 4_556
La1 La3A La1 58.03(14) 2_556 4_556
La1 La3A La1 77.9(5) . 4_556
C2 La3A La3A 95.2(6) . 2_666
C2 La3A La3A 95.2(6) 4_556 2_666
C1 La3A La3A 100.7(5) . 2_666
C1 La3A La3A 100.7(5) 4_556 2_666
Sn La3A La3A 144.1(8) . 2_666
La1 La3A La3A 58.5(4) 6_666 2_666
La1 La3A La3A 58.5(4) 3_665 2_666
La1 La3A La3A 101.4(5) 5 2_666
La1 La3A La3A 101.4(5) 2_556 2_666
La1 La3A La3A 141.0(2) . 2_666
La1 La3A La3A 141.0(2) 4_556 2_666
C2 La4 C2 110.60(14) 3_655 5_665
C2 La4 C2 110.60(14) 3_655 .
C2 La4 C2 110.60(14) 5_665 .
C2 La4 C4 85.1(2) 3_655 .
C2 La4 C4 157.90(19) 5_665 .
C2 La4 C4 76.1(2) . .
C2 La4 C4 76.1(2) 3_655 3_655
C2 La4 C4 85.1(2) 5_665 3_655
C2 La4 C4 157.90(19) . 3_655
C4 La4 C4 83.78(19) . 3_655
C2 La4 C4 157.90(19) 3_655 2_665
C2 La4 C4 76.1(2) 5_665 2_665
C2 La4 C4 85.1(2) . 2_665
C4 La4 C4 83.78(19) . 2_665
C4 La4 C4 83.78(19) 3_655 2_665
C2 La4 La1 48.59(17) 3_655 1_655
C2 La4 La1 66.15(17) 5_665 1_655
C2 La4 La1 145.72(15) . 1_655
C4 La4 La1 120.59(18) . 1_655
C4 La4 La1 54.31(12) 3_655 1_655
C4 La4 La1 124.03(19) 2_665 1_655
C2 La4 La1 66.15(17) 3_655 5
C2 La4 La1 145.72(15) 5_665 5
C2 La4 La1 48.59(17) . 5
C4 La4 La1 54.31(13) . 5
C4 La4 La1 124.03(19) 3_655 5
C4 La4 La1 120.59(18) 2_665 5
La1 La4 La1 113.784(10) 1_655 5
C2 La4 La1 145.72(15) 3_655 3_665
C2 La4 La1 48.59(17) 5_665 3_665
C2 La4 La1 66.15(17) . 3_665
C4 La4 La1 124.03(19) . 3_665
C4 La4 La1 120.59(18) 3_655 3_665
C4 La4 La1 54.31(12) 2_665 3_665
La1 La4 La1 113.784(10) 1_655 3_665
La1 La4 La1 113.784(9) 5 3_665
C2 La4 La4 108.32(14) 3_655 2_665
C2 La4 La4 108.32(14) 5_665 2_665
C2 La4 La4 108.32(14) . 2_665
C4 La4 La4 50.44(13) . 2_665
C4 La4 La4 50.44(13) 3_655 2_665
C4 La4 La4 50.44(13) 2_665 2_665
La1 La4 La4 104.709(12) 1_655 2_665
La1 La4 La4 104.709(12) 5 2_665
La1 La4 La4 104.709(12) 3_665 2_665
C2 La4 La2 48.22(14) 3_655 3_655
C2 La4 La2 132.17(17) 5_665 3_655
C2 La4 La2 117.03(16) . 3_655
C4 La4 La2 48.44(18) . 3_655
C4 La4 La2 50.93(19) 3_655 3_655
C4 La4 La2 111.27(13) 2_665 3_655
La1 La4 La2 72.153(11) 1_655 3_655
La1 La4 La2 73.100(11) 5 3_655
La1 La4 La2 165.54(2) 3_665 3_655
La4 La4 La2 60.842(11) 2_665 3_655
C2 La4 La2 117.03(16) 3_655 2_665
C2 La4 La2 48.22(14) 5_665 2_665
C2 La4 La2 132.17(17) . 2_665
C4 La4 La2 111.27(13) . 2_665
C4 La4 La2 48.44(18) 3_655 2_665
C4 La4 La2 50.93(19) 2_665 2_665
La1 La4 La2 73.100(11) 1_655 2_665
La1 La4 La2 165.54(2) 5 2_665
La1 La4 La2 72.153(11) 3_665 2_665
La4 La4 La2 60.842(11) 2_665 2_665
La2 La4 La2 98.274(14) 3_655 2_665
La1 Sn La1 141.420(7) 3 4_556
La1 Sn La1 141.420(7) 3 2_556
La1 Sn La1 69.806(14) 4_556 2_556
La1 Sn La1 97.293(18) 3 6_556
La1 Sn La1 69.806(14) 4_556 6_556
La1 Sn La1 69.806(14) 2_556 6_556
La1 Sn La1 69.806(14) 3 5
La1 Sn La1 141.420(7) 4_556 5
La1 Sn La1 97.293(18) 2_556 5
La1 Sn La1 141.420(7) 6_556 5
La1 Sn La1 69.806(14) 3 .
La1 Sn La1 97.293(18) 4_556 .
La1 Sn La1 141.420(7) 2_556 .
La1 Sn La1 141.420(7) 6_556 .
La1 Sn La1 69.806(14) 5 .
La1 Sn La3 131.271(11) 3 .
La1 Sn La3 68.75(7) 4_556 .
La1 Sn La3 72.71(7) 2_556 .
La1 Sn La3 131.271(11) 6_556 .
La1 Sn La3 72.71(7) 5 .
La1 Sn La3 68.75(7) . .
La1 Sn La3 68.75(7) 3 3
La1 Sn La3 72.71(7) 4_556 3
La1 Sn La3 131.271(11) 2_556 3
La1 Sn La3 68.75(7) 6_556 3
La1 Sn La3 131.271(11) 5 3
La1 Sn La3 72.71(7) . 3
La3 Sn La3 120.0 . 3
La1 Sn La3 72.71(7) 3 2_556
La1 Sn La3 131.271(11) 4_556 2_556
La1 Sn La3 68.75(7) 2_556 2_556
La1 Sn La3 72.71(7) 6_556 2_556
La1 Sn La3 68.75(7) 5 2_556
La1 Sn La3 131.271(11) . 2_556
La3 Sn La3 120.000(1) . 2_556
La3 Sn La3 120.000(1) 3 2_556
La1 Sn La3A 131.331(18) 3 .
La1 Sn La3A 71.8(3) 4_556 .
La1 Sn La3A 69.7(3) 2_556 .
La1 Sn La3A 131.331(18) 6_556 .
La1 Sn La3A 69.7(3) 5 .
La1 Sn La3A 71.8(3) . .
La3 Sn La3A 5.0(4) . .
La3 Sn La3A 125.0(4) 3 .
La3 Sn La3A 115.0(4) 2_556 .
La1 Sn La3A 71.8(3) 3 3
La1 Sn La3A 69.7(3) 4_556 3
La1 Sn La3A 131.331(17) 2_556 3
La1 Sn La3A 71.8(3) 6_556 3
La1 Sn La3A 131.331(17) 5 3
La1 Sn La3A 69.7(3) . 3
La3 Sn La3A 115.0(4) . 3
La3 Sn La3A 5.0(4) 3 3
La3 Sn La3A 125.0(4) 2_556 3
La3A Sn La3A 120.000(3) . 3
La1 Sn La3A 69.7(3) 3 2_556
La1 Sn La3A 131.331(16) 4_556 2_556
La1 Sn La3A 71.8(3) 2_556 2_556
La1 Sn La3A 69.7(3) 6_556 2_556
La1 Sn La3A 71.8(3) 5 2_556
La1 Sn La3A 131.331(16) . 2_556
La3 Sn La3A 125.0(4) . 2_556
La3 Sn La3A 115.0(4) 3 2_556
La3 Sn La3A 5.0(4) 2_556 2_556
La3A Sn La3A 120.000(1) . 2_556
La3A Sn La3A 120.000(3) 3 2_556
C1 Mn1 C1 119.85(3) 5_565 3_665
C1 Mn1 C1 119.85(3) 5_565 .
C1 Mn1 C1 119.85(3) 3_665 .
C1 Mn1 La1 58.8(2) 5_565 5_565
C1 Mn1 La1 61.2(2) 3_665 5_565
C1 Mn1 La1 176.2(2) . 5_565
C1 Mn1 La1 61.2(2) 5_565 .
C1 Mn1 La1 176.2(2) 3_665 .
C1 Mn1 La1 58.8(2) . .
La1 Mn1 La1 119.944(3) 5_565 .
C1 Mn1 La1 176.2(2) 5_565 3_665
C1 Mn1 La1 58.8(2) 3_665 3_665
C1 Mn1 La1 61.2(2) . 3_665
La1 Mn1 La1 119.944(3) 5_565 3_665
La1 Mn1 La1 119.944(3) . 3_665
C1 Mn1 La3 112.22(19) 5_565 3_665
C1 Mn1 La3 45.94(19) 3_665 3_665
C1 Mn1 La3 113.5(2) . 3_665
La1 Mn1 La3 69.97(7) 5_565 3_665
La1 Mn1 La3 137.68(9) . 3_665
La1 Mn1 La3 69.65(3) 3_665 3_665
C1 Mn1 La3 45.94(19) 5_565 2_566
C1 Mn1 La3 113.5(2) 3_665 2_566
C1 Mn1 La3 112.22(19) . 2_566
La1 Mn1 La3 69.65(3) 5_565 2_566
La1 Mn1 La3 69.97(7) . 2_566
La1 Mn1 La3 137.68(9) 3_665 2_566
La3 Mn1 La3 77.56(11) 3_665 2_566
C1 Mn1 La3 113.5(2) 5_565 .
C1 Mn1 La3 112.22(19) 3_665 .
C1 Mn1 La3 45.94(19) . .
La1 Mn1 La3 137.68(9) 5_565 .
La1 Mn1 La3 69.65(3) . .
La1 Mn1 La3 69.97(7) 3_665 .
La3 Mn1 La3 77.56(11) 3_665 .
La3 Mn1 La3 77.56(11) 2_566 .
C1 Mn1 La2 47.50(18) 5_565 2_565
C1 Mn1 La2 101.54(19) 3_665 2_565
C1 Mn1 La2 112.73(19) . 2_565
La1 Mn1 La2 63.598(19) 5_565 2_565
La1 Mn1 La2 76.40(2) . 2_565
La1 Mn1 La2 128.75(5) 3_665 2_565
La3 Mn1 La2 132.89(8) 3_665 2_565
La3 Mn1 La2 93.18(7) 2_566 2_565
La3 Mn1 La2 145.98(2) . 2_565
C1 Mn1 La2 112.73(19) 5_565 3_665
C1 Mn1 La2 47.50(18) 3_665 3_665
C1 Mn1 La2 101.54(19) . 3_665
La1 Mn1 La2 76.40(2) 5_565 3_665
La1 Mn1 La2 128.75(5) . 3_665
La1 Mn1 La2 63.598(19) 3_665 3_665
La3 Mn1 La2 93.18(7) 3_665 3_665
La3 Mn1 La2 145.98(2) 2_566 3_665
La3 Mn1 La2 132.89(8) . 3_665
La2 Mn1 La2 69.16(3) 2_565 3_665
C1 Mn1 La2 101.54(19) 5_565 .
C1 Mn1 La2 112.73(19) 3_665 .
C1 Mn1 La2 47.50(18) . .
La1 Mn1 La2 128.75(5) 5_565 .
La1 Mn1 La2 63.598(19) . .
La1 Mn1 La2 76.40(2) 3_665 .
La3 Mn1 La2 145.98(2) 3_665 .
La3 Mn1 La2 132.89(8) 2_566 .
La3 Mn1 La2 93.18(7) . .
La2 Mn1 La2 69.16(3) 2_565 .
La2 Mn1 La2 69.16(3) 3_665 .
C3 Mn2 C3 120.0 2 .
C3 Mn2 C3 120.0 2 3
C3 Mn2 C3 120.0 . 3
C3 Mn2 La2 178.0(3) 2 .
C3 Mn2 La2 58.0(3) . .
C3 Mn2 La2 62.0(3) 3 .
C3 Mn2 La2 62.0(3) 2 3
C3 Mn2 La2 178.0(3) . 3
C3 Mn2 La2 58.0(3) 3 3
La2 Mn2 La2 120.0 . 3
C3 Mn2 La2 58.0(3) 2 2
C3 Mn2 La2 62.0(3) . 2
C3 Mn2 La2 178.0(3) 3 2
La2 Mn2 La2 120.0 . 2
La2 Mn2 La2 120.0 3 2
C3 Mn2 La1 50.89(5) 2 6
C3 Mn2 La1 115.79(15) . 6
C3 Mn2 La1 101.29(17) 3 6
La2 Mn2 La1 129.441(9) . 6
La2 Mn2 La1 65.304(8) 3 6
La2 Mn2 La1 77.439(8) 2 6
C3 Mn2 La1 115.79(15) 2 .
C3 Mn2 La1 101.29(17) . .
C3 Mn2 La1 50.89(5) 3 .
La2 Mn2 La1 65.304(8) . .
La2 Mn2 La1 77.439(8) 3 .
La2 Mn2 La1 129.441(9) 2 .
La1 Mn2 La1 142.328(7) 6 .
C3 Mn2 La1 101.29(17) 2 5
C3 Mn2 La1 50.89(5) . 5
C3 Mn2 La1 115.79(15) 3 5
La2 Mn2 La1 77.439(8) . 5
La2 Mn2 La1 129.441(9) 3 5
La2 Mn2 La1 65.304(8) 2 5
La1 Mn2 La1 142.328(7) 6 5
La1 Mn2 La1 68.003(14) . 5
C3 Mn2 La1 50.89(5) 2 3
C3 Mn2 La1 115.79(15) . 3
C3 Mn2 La1 101.29(17) 3 3
La2 Mn2 La1 129.441(9) . 3
La2 Mn2 La1 65.304(8) 3 3
La2 Mn2 La1 77.439(8) 2 3
La1 Mn2 La1 99.560(17) 6 3
La1 Mn2 La1 68.003(14) . 3
La1 Mn2 La1 68.003(14) 5 3
C3 Mn2 La1 101.29(17) 2 2
C3 Mn2 La1 50.89(5) . 2
C3 Mn2 La1 115.79(15) 3 2
La2 Mn2 La1 77.439(8) . 2
La2 Mn2 La1 129.441(9) 3 2
La2 Mn2 La1 65.304(8) 2 2
La1 Mn2 La1 68.003(14) 6 2
La1 Mn2 La1 142.328(7) . 2
La1 Mn2 La1 99.560(17) 5 2
La1 Mn2 La1 142.328(7) 3 2
C3 Mn2 La1 115.79(15) 2 4
C3 Mn2 La1 101.29(17) . 4
C3 Mn2 La1 50.89(5) 3 4
La2 Mn2 La1 65.304(8) . 4
La2 Mn2 La1 77.439(8) 3 4
La2 Mn2 La1 129.441(9) 2 4
La1 Mn2 La1 68.003(14) 6 4
La1 Mn2 La1 99.560(17) . 4
La1 Mn2 La1 142.328(7) 5 4
La1 Mn2 La1 142.328(7) 3 4
La1 Mn2 La1 68.003(14) 2 4
C2 C1 Mn1 172.3(6) . .
C2 C1 La3 76.1(4) . .
Mn1 C1 La3 104.6(3) . .
C2 C1 La2 75.5(4) . .
Mn1 C1 La2 103.1(2) . .
La3 C1 La2 151.3(3) . .
C2 C1 La1 85.6(4) . .
Mn1 C1 La1 86.7(2) . .
La3 C1 La1 91.97(19) . .
La2 C1 La1 82.37(17) . .
C2 C1 La3A 71.0(6) . .
Mn1 C1 La3A 110.1(6) . .
La3 C1 La3A 6.2(5) . .
La2 C1 La3A 146.4(6) . .
La1 C1 La3A 94.9(4) . .
C2 C1 La1 103.2(5) . 3_665
Mn1 C1 La1 84.5(2) . 3_665
La3 C1 La1 90.78(19) . 3_665
La2 C1 La1 99.10(18) . 3_665
La1 C1 La1 171.1(2) . 3_665
La3A C1 La1 88.7(4) . 3_665
C1 C2 La4 120.9(5) . .
C1 C2 La1 155.8(6) . 5
La4 C2 La1 82.9(2) . 5
C1 C2 La3A 80.7(7) . .
La4 C2 La3A 105.9(7) . .
La1 C2 La3A 97.6(5) 5 .
C1 C2 La3 75.1(4) . .
La4 C2 La3 111.7(3) . .
La1 C2 La3 101.3(3) 5 .
La3A C2 La3 6.6(6) . .
C1 C2 La2 76.4(4) . .
La4 C2 La2 86.21(19) . .
La1 C2 La2 103.3(2) 5 .
La3A C2 La2 157.1(7) . .
La3 C2 La2 151.2(3) . .
C1 C2 La1 67.8(4) . .
La4 C2 La1 160.3(3) . .
La1 C2 La1 88.3(2) 5 .
La3A C2 La1 92.6(6) . .
La3 C2 La1 87.2(2) . .
La2 C2 La1 78.78(19) . .
C4 C3 Mn2 169.7(8) . .
C4 C3 La1 84.7(2) . 5
Mn2 C3 La1 97.2(2) . 5
C4 C3 La1 84.7(2) . 2
Mn2 C3 La1 97.2(2) . 2
La1 C3 La1 155.0(4) 5 2
C4 C3 La2 82.9(6) . .
Mn2 C3 La2 86.8(3) . .
La1 C3 La2 100.56(19) 5 .
La1 C3 La2 100.56(19) 2 .
C4 C3 La2 107.3(6) . 2
Mn2 C3 La2 83.0(3) . 2
La1 C3 La2 80.79(19) 5 2
La1 C3 La2 80.79(19) 2 2
La2 C3 La2 169.8(4) . 2
C3 C4 La2 132.9(7) . 3_655
C3 C4 La4 130.4(4) . 2_665
La2 C4 La4 82.3(2) 3_655 2_665
C3 C4 La4 130.4(4) . .
La2 C4 La4 82.3(2) 3_655 .
La4 C4 La4 79.1(3) 2_665 .
C3 C4 La2 70.0(5) . .
La2 C4 La2 157.1(4) 3_655 .
La4 C4 La2 80.1(2) 2_665 .
La4 C4 La2 80.1(2) . .
C3 C4 La1 68.4(2) . 2
La2 C4 La1 96.6(2) 3_655 2
La4 C4 La1 74.58(5) 2_665 2
La4 C4 La1 153.6(3) . 2
La2 C4 La1 92.68(19) . 2
C3 C4 La1 68.4(2) . 5
La2 C4 La1 96.6(2) 3_655 5
La4 C4 La1 153.6(3) 2_665 5
La4 C4 La1 74.58(5) . 5
La2 C4 La1 92.68(19) . 5
La1 C4 La1 131.5(3) 2 5

loop_
_geom_bond_atom_site_label_1
_geom_bond_atom_site_label_2
_geom_bond_distance
_geom_bond_site_symmetry_2
La1 C2 2.630(8) 3
La1 C3 2.738(2) 3
La1 C1 2.769(6) .
La1 C1 2.845(6) 5_565
La1 C4 2.932(4) 3
La1 C2 2.981(8) .
La1 Mn1 3.2324(6) .
La1 Sn 3.4215(5) .
La1 La4 3.4802(6) 1_455
La1 Mn2 3.5009(6) .
La1 La2 3.6383(6) .
La1 La1 3.9155(8) 3
La2 C3 2.742(9) .
La2 C2 2.745(7) .
La2 C2 2.745(7) 4
La2 C1 2.756(6) .
La2 C1 2.756(6) 4
La2 C4 2.774(9) 2_665
La2 C3 2.874(9) 3
La2 C4 2.894(9) .
La2 Mn2 3.2292(7) .
La2 La1 3.6383(6) 4
La2 Mn1 3.6407(14) 2_565
La3 C1 2.679(6) .
La3 C1 2.679(6) 4_556
La3 C2 2.691(6) .
La3 C2 2.691(6) 4_556
La3 Sn 3.5174(15) .
La3 Mn1 3.608(5) 2_566
La3 Mn1 3.608(5) .
La3 La1 3.918(4) 4_556
La3 La1 3.9342(12) 6_666
La3 La1 3.9342(12) 3_665
La3 La1 4.114(3) 5
La3A C2 2.662(7) .
La3A C2 2.662(7) 4_556
La3A C1 2.779(13) .
La3A C1 2.779(13) 4_556
La3A Sn 3.549(15) .
La3A La1 3.930(11) 6_666
La3A La1 3.930(11) 3_665
La3A La1 3.983(15) 5
La3A La1 3.983(15) 2_556
La3A La1 4.09(2) 4_556
La3A La3A 4.21(5) 2_666
La4 C2 2.629(7) 3_655
La4 C2 2.629(7) 5_665
La4 C2 2.629(7) .
La4 C4 2.810(7) .
La4 C4 2.810(7) 3_655
La4 C4 2.810(7) 2_665
La4 La1 3.4802(6) 1_655
La4 La1 3.4802(6) 5
La4 La1 3.4802(6) 3_665
La4 La4 3.5790(14) 2_665
La4 La2 3.6728(7) 3_655
La4 La2 3.6728(7) 2_665
Sn La1 3.4215(5) 3
Sn La1 3.4215(5) 4_556
Sn La1 3.4215(5) 2_556
Sn La1 3.4215(5) 6_556
Sn La1 3.4215(5) 5
Sn La3 3.5174(15) 3
Sn La3 3.5174(15) 2_556
Sn La3A 3.549(15) 3
Sn La3A 3.549(15) 2_556
Mn1 C1 1.834(6) 5_565
Mn1 C1 1.834(6) 3_665
Mn1 C1 1.834(6) .
Mn1 La1 3.2324(6) 5_565
Mn1 La1 3.2324(6) 3_665
Mn1 La3 3.608(5) 3_665
Mn1 La3 3.608(5) 2_566
Mn1 La2 3.6407(14) 2_565
Mn1 La2 3.6407(14) 3_665
Mn2 C3 1.864(9) 2
Mn2 C3 1.864(9) .
Mn2 C3 1.864(9) 3
Mn2 La2 3.2292(7) 3
Mn2 La2 3.2292(7) 2
Mn2 La1 3.5009(6) 6
Mn2 La1 3.5009(6) 5
Mn2 La1 3.5009(6) 3
Mn2 La1 3.5009(6) 2
Mn2 La1 3.5009(6) 4
C1 C2 1.337(9) .
C1 La1 2.845(6) 3_665
C2 La1 2.630(8) 5
C3 C4 1.330(13) .
C3 La1 2.738(2) 5
C3 La1 2.738(2) 2
C3 La2 2.874(9) 2
C4 La2 2.774(9) 3_655
C4 La4 2.810(7) 2_665
C4 La1 2.932(4) 2
C4 La1 2.932(4) 5
